data_7134719
loop_
_publ_author_name
'He, Zhou'
'Ju, Shaoying'
'Chen, Ting'
'Zhang, Xinghua'
'Stephan, Douglas W.'
'Wu, Yile'

_publ_section_title
;
 Group 13 Lewis acid-mediated formation of 5-oxazolone derivatives from
 <i>tert</i>-butyl isocyanoacetate.
;
_journal_issue 57
_journal_name_full 'Chemical communications (Cambridge, England)'
_journal_page_first 10582
_journal_page_last 10585
_journal_paper_doi 10.1039/d5cc02623g
_journal_volume 61
_journal_year 2025
_chemical_formula_moiety 'C7 H11 Br3 In N O2'
_chemical_formula_sum 'C7 H11 Br3 In N O2'
_chemical_formula_weight 495.70
_space_group_crystal_system monoclinic
_space_group_IT_number 14
_space_group_name_Hall '-P 2ybc'
_space_group_name_H-M_alt 'P 1 21/c 1'
_symmetry_Int_Tables_number 14
_atom_sites_solution_primary dual
_audit_creation_date 2025-03-14
_audit_creation_method
;
Olex2 1.5
(compiled 2025.03.04 svn.red2d20d0 for OlexSys, GUI svn.r7188)
;
_audit_update_record
;
2025-05-01 deposited with the CCDC.	2025-06-06 downloaded from the CCDC.
;
_cell_angle_alpha 90
_cell_angle_beta 100.430(2)
_cell_angle_gamma 90
_cell_formula_units_Z 4
_cell_length_a 8.0413(4)
_cell_length_b 20.3742(10)
_cell_length_c 8.1155(4)
_cell_measurement_reflns_used 9894
_cell_measurement_temperature 150(2)
_cell_measurement_theta_max 68.471
_cell_measurement_theta_min 5.955
_cell_volume 1307.63(11)
_computing_cell_refinement 'SAINT V8.40B (?, 2016)'
_computing_data_reduction 'SAINT V8.40B (?, 2016)'
_computing_molecular_graphics 'Olex2 1.5 (Dolomanov et al., 2009)'
_computing_publication_material 'Olex2 1.5 (Dolomanov et al., 2009)'
_computing_structure_refinement 'olex2.refine 1.5 (Bourhis et al., 2015)'
_computing_structure_solution 'XT (Sheldrick, 2015)'
_diffrn_ambient_temperature 150.0
_diffrn_measured_fraction_theta_full 0.9627
_diffrn_measured_fraction_theta_max 0.9627
_diffrn_measurement_device_type 'Bruker APEX-II CCD'
_diffrn_measurement_method '\w scans'
_diffrn_radiation_type 'Cu K\a'
_diffrn_radiation_wavelength 1.54178
_diffrn_reflns_av_R_equivalents 0.0906
_diffrn_reflns_av_unetI/netI 0.0312
_diffrn_reflns_limit_h_max 9
_diffrn_reflns_limit_h_min -9
_diffrn_reflns_limit_k_max 24
_diffrn_reflns_limit_k_min -24
_diffrn_reflns_limit_l_max 9
_diffrn_reflns_limit_l_min -9
_diffrn_reflns_number 40302
_diffrn_reflns_theta_full 66.4792
_diffrn_reflns_theta_max 66.48
_diffrn_reflns_theta_min 5.95
_diffrn_standards_number 0
_exptl_absorpt_coefficient_mu 25.026
_exptl_absorpt_correction_T_max 0.7531
_exptl_absorpt_correction_T_min 0.4387
_exptl_absorpt_correction_type multi-scan
_exptl_absorpt_process_details
;
SADABS-2016/2 (Bruker,2016/2) was used for absorption correction.
wR2(int) was 0.1718 before and 0.1108 after correction.
The Ratio of minimum to maximum transmission is 0.5825.
The \l/2 correction factor is Not present.
;
_exptl_crystal_colour colorless
_exptl_crystal_colour_primary colorless
_exptl_crystal_density_diffrn 2.5178
_exptl_crystal_description block
_exptl_crystal_F_000 914.1210
_exptl_crystal_size_max 0.079
_exptl_crystal_size_mid 0.071
_exptl_crystal_size_min 0.067
_refine_diff_density_max 2.0125
_refine_diff_density_min -1.0491
_refine_diff_density_rms 0.1948
_refine_ls_d_res_high 0.8407
_refine_ls_d_res_low 7.4315
_refine_ls_goodness_of_fit_ref 1.0169
_refine_ls_hydrogen_treatment constr
_refine_ls_matrix_type full
_refine_ls_number_constraints 15
_refine_ls_number_parameters 130
_refine_ls_number_reflns 2221
_refine_ls_number_restraints 0
_refine_ls_restrained_S_all 1.0169
_refine_ls_R_factor_all 0.0360
_refine_ls_R_factor_gt 0.0348
_refine_ls_shift/su_max 0.0000
_refine_ls_shift/su_mean 0.0000
_refine_ls_structure_factor_coef Fsqd
_refine_ls_weighting_details 'w=1/[\s^2^(Fo^2^)+(0.0713P)^2^+1.3624P] where P=(Fo^2^+2Fc^2^)/3'
_refine_ls_weighting_scheme calc
_refine_ls_wR_factor_gt 0.0931
_refine_ls_wR_factor_ref 0.0942
_reflns_Friedel_coverage 0.0
_reflns_limit_h_max 9
_reflns_limit_h_min -9
_reflns_limit_k_max 24
_reflns_limit_k_min 0
_reflns_limit_l_max 9
_reflns_limit_l_min 0
_reflns_number_gt 2084
_reflns_number_total 2221
_reflns_threshold_expression I>=2u(I)
_cod_data_source_file d5cc02623g2.cif
_cod_data_source_block ch1
_cod_depositor_comments 'Adding full bibliography for 7134715--7134719.cif.'
_cod_database_code 7134719
_olex2_refinement_description
;
1. Fixed Uiso
 At 1.2 times of:
  All C(H,H) groups
 At 1.5 times of:
  All C(H,H,H) groups
2.a Secondary CH2 refined with riding coordinates:
 C00B(H00d,H00e)
2.b Idealised Me refined as rotating group:
 C009(H00a,H00b,H00c), C00D(H00f,H00g,H00h), C00E(H00i,H00j,H00k)
;
_olex2_submission_special_instructions 'No special instructions were received'

loop_
_space_group_symop_id
_space_group_symop_operation_xyz
1 x,y,z
2 -x,y+1/2,-z+1/2
3 -x,-y,-z
4 x,-y-1/2,z-1/2

loop_
_atom_site_label
_atom_site_type_symbol
_atom_site_fract_x
_atom_site_fract_y
_atom_site_fract_z
_atom_site_U_iso_or_equiv
_atom_site_adp_type
_atom_site_occupancy
_atom_site_refinement_flags_posn
In01 In 0.43452(4) 0.362404(14) 0.67676(4) 0.02058(15) Uani 1.000000 .
Br02 Br 0.21865(6) 0.28278(2) 0.72961(7) 0.02846(17) Uani 1.000000 .
Br03 Br 0.72545(6) 0.31871(3) 0.69798(6) 0.02939(17) Uani 1.000000 .
Br04 Br 0.40629(7) 0.48035(2) 0.74414(7) 0.03149(18) Uani 1.000000 .
O005 O 0.3050(4) 0.38441(17) 0.1106(4) 0.0238(7) Uani 1.000000 .
O006 O 0.5325(5) 0.3501(2) 0.0087(5) 0.0355(9) Uani 1.000000 .
N007 N 0.3832(5) 0.36873(18) 0.3872(5) 0.0192(8) Uani 1.000000 .
C008 C 0.4651(6) 0.3594(2) 0.1274(6) 0.0241(10) Uani 1.000000 .
C009 C 0.1082(7) 0.4897(2) 0.2295(8) 0.0327(12) Uani 1.000000 .
H00a H 0.188(4) 0.5102(5) 0.321(3) 0.0491(18) Uiso 1.000000 GR
H00b H 0.150(5) 0.4952(3) 0.124(3) 0.0491(18) Uiso 1.000000 GR
H00c H -0.0030(13) 0.5105(5) 0.220(5) 0.0491(18) Uiso 1.000000 GR
C00A C 0.2654(6) 0.3877(2) 0.2675(6) 0.0218(9) Uani 1.000000 .
C00B C 0.5260(6) 0.3474(2) 0.3093(6) 0.0214(9) Uani 1.000000 .
H00d H 0.6286(6) 0.3736(2) 0.3514(6) 0.0257(11) Uiso 1.000000 R
H00e H 0.5516(6) 0.3004(2) 0.3315(6) 0.0257(11) Uiso 1.000000 R
C00C C 0.0929(6) 0.4159(2) 0.2663(6) 0.0245(10) Uani 1.000000 .
C00D C -0.0329(7) 0.3838(3) 0.1262(8) 0.0354(12) Uani 1.000000 .
H00f H -0.1436(16) 0.4049(16) 0.118(4) 0.0531(18) Uiso 1.000000 GR
H00g H 0.007(3) 0.389(2) 0.0197(12) 0.0531(18) Uiso 1.000000 GR
H00h H -0.043(5) 0.3370(5) 0.151(3) 0.0531(18) Uiso 1.000000 GR
C00E C 0.0329(6) 0.4069(3) 0.4327(7) 0.0319(11) Uani 1.000000 .
H00i H 0.110(3) 0.4298(18) 0.5215(12) 0.0478(17) Uiso 1.000000 GR
H00j H -0.081(2) 0.4250(19) 0.4240(18) 0.0478(17) Uiso 1.000000 GR
H00k H 0.031(5) 0.3600(3) 0.460(3) 0.0478(17) Uiso 1.000000 GR

loop_
_atom_site_aniso_label
_atom_site_aniso_U_11
_atom_site_aniso_U_22
_atom_site_aniso_U_33
_atom_site_aniso_U_12
_atom_site_aniso_U_13
_atom_site_aniso_U_23
In01 0.0210(2) 0.0188(2) 0.0245(2) 0.00017(10) 0.01080(15) -0.00042(10)
Br02 0.0266(3) 0.0233(3) 0.0376(3) -0.00279(18) 0.0115(2) 0.0067(2)
Br03 0.0227(3) 0.0412(3) 0.0261(3) 0.0063(2) 0.0094(2) 0.0019(2)
Br04 0.0336(3) 0.0200(3) 0.0419(3) -0.00159(19) 0.0095(2) -0.0070(2)
O005 0.0227(16) 0.0286(17) 0.0208(16) 0.0022(13) 0.0058(13) -0.0005(13)
O006 0.032(2) 0.050(2) 0.028(2) 0.0013(17) 0.0159(16) -0.0052(17)
N007 0.0186(18) 0.0201(18) 0.0206(19) -0.0023(14) 0.0082(15) -0.0040(14)
C008 0.026(2) 0.027(2) 0.021(2) 0.0013(18) 0.010(2) 0.0005(18)
C009 0.034(3) 0.022(2) 0.045(3) 0.007(2) 0.017(2) 0.005(2)
C00A 0.026(2) 0.020(2) 0.022(2) -0.0021(18) 0.0107(19) -0.0029(18)
C00B 0.021(2) 0.025(2) 0.020(2) -0.0002(19) 0.0105(17) -0.0025(18)
C00C 0.023(2) 0.026(2) 0.026(2) 0.0020(18) 0.0075(19) -0.0006(19)
C00D 0.028(3) 0.034(3) 0.043(3) 0.001(2) 0.004(2) 0.001(2)
C00E 0.022(2) 0.039(3) 0.037(3) 0.003(2) 0.014(2) 0.002(2)

loop_
_atom_type_symbol
_atom_type_scat_dispersion_real
_atom_type_scat_dispersion_imag
_atom_type_scat_Cromer_Mann_a1
_atom_type_scat_Cromer_Mann_a2
_atom_type_scat_Cromer_Mann_a3
_atom_type_scat_Cromer_Mann_a4
_atom_type_scat_Cromer_Mann_b1
_atom_type_scat_Cromer_Mann_b2
_atom_type_scat_Cromer_Mann_b3
_atom_type_scat_Cromer_Mann_b4
_atom_type_scat_Cromer_Mann_c
_atom_type_scat_source
_atom_type_scat_dispersion_source
C 0.01920 0.00962 2.31000 1.02000 1.58860 0.86500 20.84390 10.20750 0.56870 51.65120 0.215599998832 'International Tables Volume C Table 6.1.1.4 (pp. 500-502)' 'Henke, Gullikson and Davis, At. Data and Nucl. Data Tables, 1993, 54, 2'
H 0.00000 0.00000 0.49300 0.32291 0.14019 0.04081 10.51090 26.12570 3.14236 57.79970 0.0030380000826 'International Tables Volume C Table 6.1.1.4 (pp. 500-502)' 'Henke, Gullikson and Davis, At. Data and Nucl. Data Tables, 1993, 54, 2'
O 0.05239 0.03376 3.04850 2.28680 1.54630 0.86700 13.27710 5.70110 0.32390 32.90890 0.250800013542 'International Tables Volume C Table 6.1.1.4 (pp. 500-502)' 'Henke, Gullikson and Davis, At. Data and Nucl. Data Tables, 1993, 54, 2'
N 0.03256 0.01839 12.21260 3.13220 2.01250 1.16630 0.00570 9.89330 28.99750 0.58260 -11.5290002823 'International Tables Volume C Table 6.1.1.4 (pp. 500-502)' 'Henke, Gullikson and Davis, At. Data and Nucl. Data Tables, 1993, 54, 2'
Br -0.67409 1.33002 17.17890 5.23580 5.63770 3.98510 2.17230 16.57960 0.26090 41.43280 2.95569992065 'International Tables Volume C Table 6.1.1.4 (pp. 500-502)' 'Henke, Gullikson and Davis, At. Data and Nucl. Data Tables, 1993, 54, 2'
In 0.13686 4.96366 19.16240 18.55960 4.29480 2.03960 0.54760 6.37760 25.84990 92.80290 4.93909978867 'International Tables Volume C Table 6.1.1.4 (pp. 500-502)' 'Henke, Gullikson and Davis, At. Data and Nucl. Data Tables, 1993, 54, 2'

loop_
_geom_angle_atom_site_label_1
_geom_angle_atom_site_label_2
_geom_angle_atom_site_label_3
_geom_angle
_geom_angle_site_symmetry_1
_geom_angle_site_symmetry_3
_geom_angle_publ_flag
Br03 In01 Br02 115.85(2) . . ?
Br04 In01 Br02 120.14(2) . . ?
Br04 In01 Br03 117.04(2) . . ?
N007 In01 Br02 102.19(9) . . ?
N007 In01 Br03 94.76(10) . . ?
N007 In01 Br04 99.38(9) . . ?
C00A O005 C008 107.4(4) . . ?
C00A N007 In01 139.0(3) . . ?
C00B N007 In01 114.2(3) . . ?
C00B N007 C00A 106.8(4) . . ?
O006 C008 O005 122.0(5) . . ?
C00B C008 O005 107.1(4) . . ?
C00B C008 O006 130.8(5) . . ?
N007 C00A O005 115.1(4) . . ?
C00C C00A O005 112.6(4) . . ?
C00C C00A N007 132.3(4) . . ?
C008 C00B N007 103.6(4) . . ?
C00A C00C C009 105.5(4) . . ?
C00D C00C C009 109.8(4) . . ?
C00D C00C C00A 109.2(4) . . ?
C00E C00C C009 109.7(4) . . ?
C00E C00C C00A 112.9(4) . . ?
C00E C00C C00D 109.6(4) . . ?

loop_
_geom_bond_atom_site_label_1
_geom_bond_atom_site_label_2
_geom_bond_distance
_geom_bond_site_symmetry_2
_geom_bond_publ_flag
In01 Br02 2.4695(5) . ?
In01 Br03 2.4798(6) . ?
In01 Br04 2.4839(6) . ?
In01 N007 2.315(4) . ?
O005 C008 1.369(6) . ?
O005 C00A 1.369(6) . ?
O006 C008 1.202(6) . ?
N007 C00A 1.287(6) . ?
N007 C00B 1.473(6) . ?
C008 C00B 1.488(7) . ?
C009 C00C 1.543(7) . ?
C00A C00C 1.500(7) . ?
C00C C00D 1.526(7) . ?
C00C C00E 1.525(7) . ?
